data_1001790
loop_
_publ_author_name
'Sundaresan, A'
'Michel, C'
'Raveau, B'
'Huong, P V'

_publ_section_title
;
Charge-transfer-induced insulator-superconductor transition in Tl Ba2-x
Srx Ca0.4 Pr0.6 Cu2 O7-d : a joint neutron/X ray Rietveld refinement,
infrared absorption, and Raman scattering studies
;
_journal_coden_ASTM CMATEX
_journal_name_full 'Chemistry of Materials (1,1989-'
_journal_page_first 2212
_journal_page_last 2217
_journal_paper_doi 10.1021/cm970377c
_journal_volume 9
_journal_year 1997
_chemical_formula_structural 'Tl Ba2 (Ca0.424 Pr0.576) Cu2 O7'
_chemical_formula_sum 'Ba2 Ca0.424 Cu2 O7 Pr0.576 Tl'
_chemical_name_systematic
;
Thallium barium calcium praseodymium copper oxide (1/2/0.42/0.58/2/7)
;
_space_group_IT_number 123
_symmetry_cell_setting tetragonal
_symmetry_Int_Tables_number 123
_symmetry_space_group_name_Hall '-P 4 2'
_symmetry_space_group_name_H-M 'P 4/m m m'
_cell_angle_alpha 90
_cell_angle_beta 90
_cell_angle_gamma 90
_cell_formula_units_Z 1
_cell_length_a 3.88416(3)
_cell_length_b 3.88416(3)
_cell_length_c 12.5430(2)
_cell_volume 189.2
_refine_ls_R_factor_all 0.068
_cod_original_formula_sum 'Ba2 Ca.424 Cu2 O7 Pr.576 Tl'
_cod_database_code 1001790

loop_
_symmetry_equiv_pos_as_xyz
x,y,z
-x,-y,z
-x,y,z
x,-y,z
-y,x,z
y,-x,z
y,x,z
-y,-x,z
-x,-y,-z
x,y,-z
x,-y,-z
-x,y,-z
y,-x,-z
-y,x,-z
-y,-x,-z
y,x,-z

loop_
_atom_site_label
_atom_site_type_symbol
_atom_site_symmetry_multiplicity
_atom_site_Wyckoff_symbol
_atom_site_fract_x
_atom_site_fract_y
_atom_site_fract_z
_atom_site_occupancy
_atom_site_attached_hydrogens
_atom_site_calc_flag
Tl1 Tl3+ 4 l 0. 0.0843(8) 0. 0.25 0 d
Ba1 Ba2+ 2 h 0.5 0.5 0.2103(1) 1. 0 d
Ca1 Ca2+ 1 d 0.5 0.5 0.5 0.424(7) 0 d
Pr1 Pr3+ 1 d 0.5 0.5 0.5 0.576(7) 0 d
Cu1 Cu2+ 2 g 0. 0. 0.3675(1) 1. 0 d
O1 O2- 2 g 0. 0. 0.1644(2) 1. 0 d
O2 O2- 4 i 0.5 0. 0.3790(1) 1. 0 d
O3 O2- 4 n 0.5 0.395(1) 0. 0.25 0 d

loop_
_atom_type_symbol
_atom_type_oxidation_number
Tl3+ 3.000
Ba2+ 2.000
Ca2+ 2.000
Pr3+ 3.000
Cu2+ 2.212
O2- -2.000
